data_2102360
loop_
_publ_author_name
'Marsh, Richard E.'

_publ_section_title
;
 Space group <i>Cc</i>: an update
;
_journal_issue 2
_journal_name_full 'Acta Crystallographica Section B'
_journal_page_first 252
_journal_page_last 253
_journal_paper_doi 10.1107/S0108768104003878
_journal_volume 60
_journal_year 2004
_chemical_formula_moiety 'C30 H28 N2 O4 S2 Ni'
_chemical_formula_sum 'C30 H28 N2 Ni O4 S2'
_space_group_crystal_system monoclinic
_space_group_IT_number 15
_space_group_name_Hall '-C 2yc'
_space_group_name_H-M_alt 'C 1 2/c 1'
_audit_creation_method CRYM
_cell_angle_alpha 90
_cell_angle_beta 102.84
_cell_angle_gamma 90
_cell_formula_units_Z 4
_cell_length_a 14.2830
_cell_length_b 13.8280
_cell_length_c 14.3450
_cell_volume 2762.368
_cod_data_source_file bk0142.cif
_cod_data_source_block IFOXUW
_cod_depositor_comments
;
 Updating space group information and adding the symmetry operation list.

 Antanas Vaitkus,
 2018-06-14

 Adding the _cell_formula_units_Z data item.

 Antanas Vaitkus,
 2017-08-05

  Added moiety chemical formula from Marsh (2004) paper.
  The summary chemical formula is calculated from moiety formula using
  AdHocParser
  (svn://www.crystallography.net/cod-tools/trunk/Formulae/AdHocParser.yp,
  revision 1441.)

  Andrius Merkys
  2013-11-11
;
_cod_original_sg_symbol_H-M C2/c
_cod_database_code 2102360

loop_
_space_group_symop_id
_space_group_symop_operation_xyz
1 x,y,z
2 -x,y,-z+1/2
3 -x,-y,-z
4 x,-y,z+1/2
5 x+1/2,y+1/2,z
6 -x+1/2,y+1/2,-z+1/2
7 -x+1/2,-y+1/2,-z
8 x+1/2,-y+1/2,z+1/2

loop_
_atom_site_label
_atom_site_type_symbol
_atom_site_fract_x
_atom_site_fract_y
_atom_site_fract_z
Ni Ni 0.00000 0.19345 0.25000
S1 S 0.10270 0.30110 0.22540
C1 C 0.19780 0.21785 0.23410
N1 N 0.07475 0.10030 0.19835
C2 C 0.17515 0.12095 0.22170
C3 C -0.06050 0.01720 0.09815
C5 C -0.25390 -0.00670 0.01100
O1 O -0.03520 -0.14920 0.09040
C6 C 0.34150 0.07880 0.25405
H1 H 0.38985 0.03255 0.26160
C7 C -0.09825 -0.07515 0.07115
O2 O -0.34825 -0.02585 -0.02785
C8 C 0.36445 0.17505 0.26480
H2 H 0.42850 0.19370 0.27865
C9 C -0.21755 0.08590 0.03070
H3 H -0.25680 0.13975 0.01460
C10 C -0.12145 0.09650 0.07490
H4 H -0.09380 0.15945 0.08565
C11 C -0.19425 -0.08615 0.03040
H5 H -0.21930 -0.14775 0.01600
C12 C -0.41200 0.05395 -0.05380
H6 H -0.47605 0.03030 -0.07735
H7 H -0.39260 0.09110 -0.10270
H8 H -0.41030 0.09400 0.00125
C13 C -0.06395 -0.24055 0.04525
H9 H -0.01350 -0.28695 0.06500
H10 H -0.07660 -0.23300 -0.02295
H11 H -0.12105 -0.26270 0.06345
C14 C 0.29495 0.24365 0.25560
H12 H 0.31215 0.30845 0.26350
C15 C 0.24650 0.05075 0.23200
H13 H 0.23035 -0.01435 0.22390
C28 C 0.04115 0.03080 0.14075
H26 H 0.08445 -0.01340 0.12550
